data_4001081
loop_
_publ_author_name
'Cardinaels, Thomas'
'Ramaekers, Jan'
'Nockemann, Peter'
'Driesen, Kris'
'Van Hecke, Kristof'
'Van Meervelt, Luc'
'Lei, Shengbin'
'De Feyter, Steven'
'Guillon, Daniel'
'Donnio, Bertrand'
'Binnemans, Koen'

_publ_section_title
;
 Imidazo[4,5-f]-1,10-phenanthrolines: Versatile Ligands for the Design of
 Metallomesogens
;
_journal_issue 4
_journal_name_full 'Chemistry of Materials'
_journal_page_first 1278
_journal_paper_doi 10.1021/cm070637i
_journal_volume 20
_journal_year 2008
_chemical_formula_moiety 'C43 H24 Eu F9 N4 O6 S3, 3(C H4 O)'
_chemical_formula_sum 'C46 H36 Eu F9 N4 O9 S3'
_chemical_formula_weight 1205.24
_chemical_name_systematic
; 
 ? 
;
_space_group_IT_number 2
_symmetry_cell_setting triclinic
_symmetry_space_group_name_Hall '-P 1'
_symmetry_space_group_name_H-M 'P -1'
_atom_sites_solution_hydrogens geom
_atom_sites_solution_primary direct
_atom_sites_solution_secondary difmap
_audit_creation_method SHELXL-97
_cell_angle_alpha 117.819(3)
_cell_angle_beta 97.656(4)
_cell_angle_gamma 93.066(5)
_cell_formula_units_Z 2
_cell_length_a 10.8917(8)
_cell_length_b 15.6770(11)
_cell_length_c 15.9877(8)
_cell_measurement_temperature 100(2)
_cell_volume 2371.9(3)
_computing_cell_refinement 'Bruker SAINT'
_computing_data_collection 'Bruker SMART'
_computing_data_reduction 'Bruker SAINT'
_computing_publication_material Platon
_computing_structure_refinement 'SHELXL-97 (Sheldrick, 1997)'
_computing_structure_solution 'SHELXS-97 (Sheldrick, 1990)'
_diffrn_ambient_temperature 100(2)
_diffrn_measured_fraction_theta_full 0.934
_diffrn_measured_fraction_theta_max 0.934
_diffrn_measurement_device_type 'SMART 6000'
_diffrn_measurement_method 'omega and phi scans'
_diffrn_radiation_monochromator 'crossed Goebel mirrors'
_diffrn_radiation_source 'fine-focus sealed tube'
_diffrn_radiation_type CuK\a
_diffrn_radiation_wavelength 1.54178
_diffrn_reflns_av_R_equivalents 0.0951
_diffrn_reflns_av_sigmaI/netI 0.0999
_diffrn_reflns_limit_h_max 12
_diffrn_reflns_limit_h_min -13
_diffrn_reflns_limit_k_max 16
_diffrn_reflns_limit_k_min -18
_diffrn_reflns_limit_l_max 19
_diffrn_reflns_limit_l_min 0
_diffrn_reflns_number 8621
_diffrn_reflns_theta_full 71.43
_diffrn_reflns_theta_max 71.43
_diffrn_reflns_theta_min 3.18
_exptl_absorpt_coefficient_mu 11.548
_exptl_absorpt_correction_T_max 0.0992
_exptl_absorpt_correction_T_min 0.0609
_exptl_absorpt_correction_type refdelf
_exptl_absorpt_process_details 'WinGX-Version 1.70.01'
_exptl_crystal_colour transparent
_exptl_crystal_density_diffrn 1.688
_exptl_crystal_density_method 'not measured'
_exptl_crystal_description block
_exptl_crystal_F_000 1205.3
_exptl_crystal_size_max 0.4
_exptl_crystal_size_mid 0.25
_exptl_crystal_size_min 0.2
_refine_diff_density_max 2.463
_refine_diff_density_min -1.188
_refine_diff_density_rms 0.133
_refine_ls_extinction_method none
_refine_ls_goodness_of_fit_ref 0.975
_refine_ls_hydrogen_treatment constr
_refine_ls_matrix_type full
_refine_ls_number_parameters 690
_refine_ls_number_reflns 8621
_refine_ls_number_restraints 179
_refine_ls_restrained_S_all 0.974
_refine_ls_R_factor_all 0.0674
_refine_ls_R_factor_gt 0.0581
_refine_ls_shift/su_max 0.000
_refine_ls_shift/su_mean 0.000
_refine_ls_structure_factor_coef Fsqd
_refine_ls_weighting_details 'calc w=1/[\s^2^(Fo^2^)+(0.0800P)^2^+0.0000P] where P=(Fo^2^+2Fc^2^)/3'
_refine_ls_weighting_scheme calc
_refine_ls_wR_factor_gt 0.1403
_refine_ls_wR_factor_ref 0.1454
_reflns_number_gt 7168
_reflns_number_total 8621
_reflns_threshold_expression >2sigma(I)
_cod_data_source_file cm070637i-file004.cif
_cod_data_source_block wg87
_cod_database_code 4001081

loop_
_symmetry_equiv_pos_as_xyz
'x, y, z'
'-x, -y, -z'

loop_
_atom_site_label
_atom_site_type_symbol
_atom_site_fract_x
_atom_site_fract_y
_atom_site_fract_z
_atom_site_U_iso_or_equiv
_atom_site_adp_type
_atom_site_occupancy
_atom_site_symmetry_multiplicity
_atom_site_calc_flag
_atom_site_refinement_flags
_atom_site_disorder_assembly
_atom_site_disorder_group
C1 C 0.4639(5) 0.1948(4) 0.4218(3) 0.0249(11) Uani 1 1 d . . .
H1A H 0.4623 0.1482 0.3584 0.030 Uiso 1 1 calc R . .
C2 C 0.5809(5) 0.2377(4) 0.4821(3) 0.0276(11) Uani 1 1 d . . .
H2A H 0.6545 0.2213 0.4584 0.033 Uiso 1 1 calc R . .
C3 C 0.5841(5) 0.3048(3) 0.5773(3) 0.0234(10) Uani 1 1 d . . .
H3 H 0.6599 0.3323 0.6195 0.028 Uiso 1 1 calc R . .
C4 C 0.4712(5) 0.3308(3) 0.6091(3) 0.0211(9) Uani 1 1 d . . .
C5 C 0.3574(4) 0.2861(3) 0.5434(3) 0.0216(10) Uani 1 1 d . . .
C6 C 0.2378(5) 0.3108(3) 0.5733(3) 0.0209(9) Uani 1 1 d . . .
C7 C 0.2330(5) 0.3807(3) 0.6698(3) 0.0221(10) Uani 1 1 d . . .
C8 C 0.1155(5) 0.3989(3) 0.6944(3) 0.0254(10) Uani 1 1 d . . .
H8 H 0.1090 0.4444 0.7565 0.030 Uiso 1 1 calc R . .
C9 C 0.0096(5) 0.3500(3) 0.6275(3) 0.0249(10) Uani 1 1 d . . .
H9 H -0.0691 0.3608 0.6437 0.030 Uiso 1 1 calc R . .
C10 C 0.0227(4) 0.2830(3) 0.5337(3) 0.0222(10) Uani 1 1 d . . .
H10 H -0.0492 0.2511 0.4878 0.027 Uiso 1 1 calc R . .
C11 C 0.4623(5) 0.3991(3) 0.7056(3) 0.0234(10) Uani 1 1 d . . .
C12 C 0.4968(5) 0.5090(3) 0.8577(3) 0.0242(10) Uani 1 1 d . . .
C13 C 0.3494(5) 0.4253(3) 0.7334(3) 0.0245(10) Uani 1 1 d . . .
C14 C 0.5628(5) 0.5773(4) 0.9563(3) 0.0303(12) Uani 1 1 d . . .
C15 C 0.6802(6) 0.5613(4) 0.9877(3) 0.0341(13) Uani 1 1 d . . .
H15 H 0.7151 0.5073 0.9476 0.041 Uiso 1 1 calc R . .
C16 C 0.7452(7) 0.6261(5) 1.0788(4) 0.0424(15) Uani 1 1 d . . .
H16 H 0.8247 0.6163 1.0993 0.051 Uiso 1 1 calc R . .
C17 C 0.6922(7) 0.7052(5) 1.1392(4) 0.0448(16) Uani 1 1 d . . .
H17 H 0.7359 0.7489 1.2002 0.054 Uiso 1 1 calc R . .
C18 C 0.5742(7) 0.7191(5) 1.1087(4) 0.0454(17) Uani 1 1 d . . .
H18 H 0.5379 0.7718 1.1494 0.054 Uiso 1 1 calc R . .
C19 C 0.5088(6) 0.6538(5) 1.0164(4) 0.0414(15) Uani 1 1 d . . .
H19 H 0.4287 0.6627 0.9962 0.050 Uiso 1 1 calc R . .
C24 C -0.04594(14) -0.0074(3) 0.3710(3) 0.0231(10) Uani 1 1 d D A .
C25 C 0.0416(5) -0.0729(4) 0.3690(3) 0.0260(11) Uani 1 1 d . . .
H25 H 0.0147 -0.1284 0.3722 0.031 Uiso 1 1 calc R . .
C26 C 0.1644(5) -0.0560(4) 0.3625(3) 0.0268(11) Uani 1 1 d . . .
C27 C 0.2516(6) -0.1301(4) 0.3615(4) 0.0348(13) Uani 1 1 d . . .
C32 C 0.0461(2) -0.0385(3) 0.1002(2) 0.0269(11) Uani 1 1 d D . .
C33 C 0.1664(5) -0.0475(4) 0.0745(3) 0.0277(11) Uani 1 1 d . . .
H33 H 0.1736 -0.0949 0.0132 0.033 Uiso 1 1 calc R . .
C34 C 0.2721(5) 0.0104(3) 0.1360(3) 0.0251(10) Uani 1 1 d . . .
C35 C 0.3979(6) -0.0148(4) 0.1037(4) 0.0363(13) Uani 1 1 d . . .
C36 C -0.18675(12) 0.31241(7) 0.3134(3) 0.0319(6) Uani 1 1 d DU . .
C37 C -0.41442(12) 0.27773(8) 0.2636(4) 0.0362(6) Uani 1 1 d DU . .
H37 H -0.4979 0.2511 0.2396 0.043 Uiso 1 1 calc R . .
C38 C -0.37213(13) 0.37930(12) 0.3149(3) 0.0355(5) Uani 1 1 d DU . .
H38 H -0.4254 0.4267 0.3282 0.043 Uiso 1 1 calc R . .
C39 C -0.23914(17) 0.40110(13) 0.3439(3) 0.0334(5) Uani 1 1 d DU . .
H39 H -0.1943 0.4632 0.3773 0.040 Uiso 1 1 calc R . .
C40 C -0.0525(2) 0.2994(3) 0.3280(3) 0.0245(10) Uani 1 1 d D . .
C41 C 0.0421(5) 0.3820(4) 0.3643(3) 0.0269(11) Uani 1 1 d . . .
H41 H 0.0196 0.4444 0.3873 0.032 Uiso 1 1 calc R . .
C42 C 0.1668(5) 0.3684(4) 0.3648(3) 0.0267(11) Uani 1 1 d . . .
C43 C 0.2645(6) 0.4571(4) 0.3972(4) 0.0325(12) Uani 1 1 d . . .
C44 C 0.8788(6) 0.5297(4) 0.8306(4) 0.0363(13) Uani 1 1 d . . .
H44A H 0.8234 0.5781 0.8531 0.054 Uiso 1 1 calc R . .
H44B H 0.9179 0.5351 0.7826 0.054 Uiso 1 1 calc R . .
H44C H 0.9418 0.5394 0.8835 0.054 Uiso 1 1 calc R . .
C45 C 0.1863(7) 0.6720(5) 0.9075(5) 0.0475(15) Uani 1 1 d . . .
H45A H 0.2365 0.7289 0.9597 0.071 Uiso 1 1 calc R . .
H45B H 0.1014 0.6846 0.8999 0.071 Uiso 1 1 calc R . .
H45C H 0.2178 0.6560 0.8494 0.071 Uiso 1 1 calc R . .
C46 C 0.9444(7) 0.2750(5) 0.8845(4) 0.0429(15) Uani 1 1 d . . .
H46A H 0.9843 0.2563 0.8296 0.064 Uiso 1 1 calc R . .
H46B H 0.8743 0.2272 0.8692 0.064 Uiso 1 1 calc R . .
H46C H 1.0029 0.2794 0.9374 0.064 Uiso 1 1 calc R . .
Eu1 Eu 0.14668(3) 0.140092(19) 0.330408(16) 0.01904(7) Uani 1 1 d . . .
F1 F 0.1948(4) -0.2042(3) 0.3670(5) 0.0789(15) Uani 1 1 d . . .
F2 F 0.3495(3) -0.0893(3) 0.4316(2) 0.0391(8) Uani 1 1 d . . .
F3 F 0.2975(4) -0.1697(3) 0.2791(3) 0.0555(11) Uani 1 1 d . . .
F4 F 0.3907(4) -0.0845(3) 0.0156(3) 0.0625(14) Uani 1 1 d . . .
F5 F 0.4642(4) 0.0618(3) 0.1092(4) 0.0706(15) Uani 1 1 d . . .
F6 F 0.4669(5) -0.0399(5) 0.1600(4) 0.1012(17) Uani 1 1 d . . .
F7 F 0.2159(3) 0.5417(2) 0.4289(3) 0.0403(8) Uani 1 1 d . . .
F8 F 0.3209(3) 0.4484(3) 0.3243(2) 0.0417(8) Uani 1 1 d . . .
F9 F 0.3538(3) 0.4657(3) 0.4661(3) 0.0439(9) Uani 1 1 d . . .
N1 N 0.3562(4) 0.2174(3) 0.4506(3) 0.0219(8) Uani 1 1 d . . .
N2 N 0.1326(4) 0.2629(3) 0.5074(3) 0.0228(8) Uani 1 1 d . . .
N3 N 0.5543(4) 0.4522(3) 0.7841(3) 0.0246(9) Uani 1 1 d . . .
H3A H 0.6333 0.4501 0.7864 0.029 Uiso 1 1 calc R . .
N4 N 0.3725(5) 0.4957(3) 0.8298(3) 0.0293(10) Uani 1 1 d . . .
O1 O -0.0181(3) 0.0707(2) 0.3711(2) 0.0239(7) Uani 1 1 d . . .
O2 O 0.2176(3) 0.0135(2) 0.3563(2) 0.0266(8) Uani 1 1 d . . .
O3 O 0.0297(4) 0.0221(3) 0.1835(2) 0.0310(9) Uani 1 1 d . . .
O4 O 0.2835(3) 0.0816(3) 0.2206(2) 0.0264(8) Uani 1 1 d . . .
O5 O -0.0300(3) 0.2149(3) 0.3044(2) 0.0281(8) Uani 1 1 d . . .
O6 O 0.2164(3) 0.2908(2) 0.3397(2) 0.0256(7) Uani 1 1 d . . .
O7 O 0.8093(4) 0.4350(3) 0.7899(2) 0.0322(8) Uani 1 1 d . . .
H7 H 0.8238 0.4126 0.8269 0.048 Uiso 1 1 calc R . .
O8 O 0.1913(4) 0.5933(3) 0.9275(2) 0.0337(9) Uani 1 1 d . . .
H8A H 0.2440 0.5601 0.9008 0.051 Uiso 1 1 calc . . .
O9 O 0.9026(5) 0.3665(3) 0.9103(3) 0.0463(11) Uani 1 1 d . . .
H9A H 0.8728 0.3841 0.9593 0.069 Uiso 1 1 calc . . .
C20 C -0.17934(11) -0.03532(5) 0.36977(11) 0.0190(4) Uani 0.774(3) 1 d PDU . .
C21 C -0.40752(14) -0.04416(8) 0.34872(15) 0.0220(5) Uani 0.774(3) 1 d PDU A 1
H21 H -0.4913 -0.0377 0.3359 0.026 Uiso 0.774(3) 1 calc PR A 1
C22 C -0.36491(13) -0.1052(2) 0.3869(3) 0.0215(4) Uani 0.774(3) 1 d PDU A 1
H22 H -0.4164 -0.1427 0.4027 0.026 Uiso 0.774(3) 1 calc PR A 1
C23 C -0.23174(17) -0.10120(14) 0.3976(2) 0.0201(4) Uani 0.774(3) 1 d PDU A 1
H23 H -0.1855 -0.1370 0.4198 0.024 Uiso 0.774(3) 1 calc PR A 1
S1 S -0.28956(11) 0.01587(10) 0.32890(10) 0.0311(3) Uani 0.774(3) 1 d PDU A 1
C48 C -0.39983(18) -0.05287(10) 0.3254(2) 0.0182(6) Uani 0.226(3) 1 d PDU A 2
H48 H -0.4781 -0.0444 0.3013 0.022 Uiso 0.226(3) 1 calc PR A 2
C47 C -0.37389(14) -0.1181(3) 0.3623(4) 0.0179(6) Uani 0.226(3) 1 d PDU A 2
H47 H -0.4379 -0.1586 0.3642 0.022 Uiso 0.226(3) 1 calc PR A 2
S4 S -0.22186(16) -0.11976(16) 0.4027(2) 0.0259(7) Uani 0.226(3) 1 d PDU A 2
C49 C -0.28178(17) -0.0027(3) 0.3328(4) 0.0186(5) Uani 0.226(3) 1 d PDU A 2
H49 H -0.2730 0.0458 0.3152 0.022 Uiso 0.226(3) 1 calc PR A 2
C28 C -0.06423(13) -0.1042(3) 0.02824(11) 0.0301(6) Uani 1 1 d DU . .
C29 C -0.2824(2) -0.1833(3) -0.03546(13) 0.0367(6) Uani 1 1 d DU . .
H29 H -0.3671 -0.2053 -0.0470 0.044 Uiso 1 1 calc R . .
C30 C -0.2047(2) -0.2129(3) -0.1063(2) 0.0340(5) Uani 1 1 d DU . .
H30 H -0.2344 -0.2583 -0.1703 0.041 Uiso 1 1 calc R . .
C31 C -0.0776(3) -0.1676(3) -0.07236(15) 0.0284(5) Uani 1 1 d DU . .
H31 H -0.0152 -0.1779 -0.1092 0.034 Uiso 1 1 calc R . .
S2 S -0.19749(12) -0.10179(13) 0.07364(9) 0.0513(4) Uani 1 1 d DU . .
S3 S -0.29367(10) 0.21079(8) 0.25163(9) 0.0366(3) Uani 1 1 d DU . .

loop_
_atom_site_aniso_label
_atom_site_aniso_U_11
_atom_site_aniso_U_22
_atom_site_aniso_U_33
_atom_site_aniso_U_23
_atom_site_aniso_U_13
_atom_site_aniso_U_12
C1 0.025(2) 0.028(2) 0.0146(17) 0.0044(16) 0.0023(16) 0.0075(18)
C2 0.026(2) 0.032(3) 0.0202(19) 0.0074(17) 0.0066(18) 0.0074(19)
C3 0.022(2) 0.027(2) 0.0180(18) 0.0089(16) 0.0000(16) 0.0033(18)
C4 0.026(2) 0.021(2) 0.0158(17) 0.0095(15) 0.0019(16) 0.0047(17)
C5 0.022(2) 0.024(2) 0.0191(18) 0.0105(15) 0.0046(16) 0.0065(17)
C6 0.030(2) 0.018(2) 0.0194(17) 0.0114(15) 0.0062(17) 0.0058(17)
C7 0.030(2) 0.019(2) 0.0171(17) 0.0076(15) 0.0042(17) 0.0059(17)
C8 0.031(3) 0.027(2) 0.0206(18) 0.0116(16) 0.0097(18) 0.0094(19)
C9 0.028(2) 0.024(2) 0.0238(19) 0.0112(16) 0.0091(18) 0.0073(18)
C10 0.018(2) 0.026(2) 0.0225(19) 0.0105(16) 0.0032(16) 0.0043(17)
C11 0.026(2) 0.024(2) 0.0181(18) 0.0086(16) 0.0051(17) 0.0046(18)
C12 0.029(3) 0.025(2) 0.0132(17) 0.0063(15) -0.0013(17) -0.0002(18)
C13 0.034(3) 0.023(2) 0.0144(17) 0.0066(15) 0.0061(17) 0.0046(18)
C14 0.037(3) 0.031(3) 0.0155(19) 0.0071(17) -0.0006(19) -0.005(2)
C15 0.042(3) 0.036(3) 0.021(2) 0.0132(18) 0.001(2) -0.003(2)
C16 0.052(4) 0.048(3) 0.023(2) 0.017(2) -0.004(2) -0.003(3)
C17 0.057(4) 0.041(3) 0.019(2) 0.005(2) -0.005(2) -0.012(3)
C18 0.055(4) 0.032(3) 0.027(2) -0.004(2) 0.011(3) 0.001(3)
C19 0.039(3) 0.040(3) 0.027(2) 0.002(2) 0.003(2) -0.001(2)
C24 0.024(2) 0.024(2) 0.0117(17) 0.0015(15) -0.0003(16) 0.0013(18)
C25 0.026(2) 0.023(2) 0.025(2) 0.0077(16) 0.0032(18) 0.0056(18)
C26 0.024(2) 0.024(2) 0.022(2) 0.0050(17) -0.0009(18) 0.0006(19)
C27 0.032(3) 0.025(3) 0.043(3) 0.014(2) 0.002(2) 0.003(2)
C32 0.040(3) 0.020(2) 0.0165(18) 0.0066(16) 0.0013(18) 0.0037(19)
C33 0.041(3) 0.025(2) 0.0160(18) 0.0077(16) 0.0057(18) 0.010(2)
C34 0.036(3) 0.028(2) 0.0148(17) 0.0111(15) 0.0091(17) 0.0113(19)
C35 0.035(3) 0.049(3) 0.023(2) 0.014(2) 0.006(2) 0.011(2)
C36 0.0278(7) 0.0399(8) 0.0347(10) 0.0231(9) 0.0068(9) 0.0045(6)
C37 0.0285(7) 0.0435(8) 0.0395(10) 0.0226(9) 0.0048(10) 0.0047(6)
C38 0.0283(7) 0.0428(6) 0.0386(9) 0.0223(8) 0.0054(8) 0.0057(6)
C39 0.0279(7) 0.0410(6) 0.0363(9) 0.0225(8) 0.0064(8) 0.0055(6)
C40 0.028(2) 0.030(2) 0.0159(17) 0.0104(16) 0.0043(16) 0.0060(18)
C41 0.032(3) 0.022(2) 0.026(2) 0.0115(16) 0.0033(19) 0.0027(18)
C42 0.036(3) 0.028(2) 0.0182(18) 0.0133(16) 0.0049(18) 0.003(2)
C43 0.037(3) 0.031(3) 0.031(2) 0.0160(19) 0.004(2) 0.006(2)
C44 0.036(3) 0.042(3) 0.027(2) 0.014(2) 0.006(2) 0.004(2)
C45 0.054(4) 0.043(3) 0.052(3) 0.026(3) 0.013(3) 0.015(3)
C46 0.056(4) 0.040(3) 0.026(2) 0.011(2) 0.006(2) 0.011(3)
Eu1 0.02137(13) 0.02228(13) 0.01153(10) 0.00643(8) 0.00299(8) 0.00367(9)
F1 0.032(2) 0.056(2) 0.179(5) 0.080(3) 0.020(2) 0.0102(16)
F2 0.0311(17) 0.0497(18) 0.0368(15) 0.0221(13) -0.0008(12) 0.0116(13)
F3 0.046(2) 0.050(2) 0.0432(18) 0.0004(16) -0.0009(16) 0.0239(17)
F4 0.046(2) 0.066(3) 0.0386(18) -0.0081(17) 0.0222(17) 0.0030(19)
F5 0.047(2) 0.056(3) 0.087(3) 0.011(2) 0.034(2) -0.0030(19)
F6 0.077(3) 0.202(5) 0.085(3) 0.101(3) 0.052(2) 0.095(3)
F7 0.0359(18) 0.0263(16) 0.0530(18) 0.0154(13) 0.0031(14) 0.0038(12)
F8 0.0374(18) 0.0454(18) 0.0469(16) 0.0251(13) 0.0124(14) -0.0010(14)
F9 0.0367(19) 0.0383(18) 0.0446(17) 0.0158(14) -0.0129(14) -0.0036(14)
N1 0.025(2) 0.0242(19) 0.0159(15) 0.0089(13) 0.0032(14) 0.0081(15)
N2 0.025(2) 0.0256(19) 0.0165(15) 0.0100(13) 0.0022(14) 0.0013(15)
N3 0.024(2) 0.030(2) 0.0151(15) 0.0090(14) -0.0009(14) -0.0011(16)
N4 0.042(3) 0.024(2) 0.0140(16) 0.0029(14) 0.0020(16) 0.0014(17)
O1 0.0241(17) 0.0229(16) 0.0220(13) 0.0089(11) 0.0041(12) 0.0003(12)
O2 0.0264(18) 0.0272(17) 0.0271(15) 0.0140(12) 0.0026(13) 0.0076(13)
O3 0.040(2) 0.0285(18) 0.0152(13) 0.0029(12) 0.0051(14) 0.0041(15)
O4 0.0260(18) 0.0307(17) 0.0176(13) 0.0085(12) 0.0018(12) 0.0003(13)
O5 0.0315(19) 0.0312(18) 0.0195(14) 0.0115(12) 0.0001(13) 0.0046(14)
O6 0.0306(18) 0.0226(16) 0.0267(14) 0.0136(12) 0.0080(13) 0.0053(13)
O7 0.036(2) 0.0332(19) 0.0226(14) 0.0101(13) 0.0041(14) 0.0041(15)
O8 0.040(2) 0.036(2) 0.0220(15) 0.0094(13) 0.0106(14) 0.0126(16)
O9 0.064(3) 0.051(2) 0.0302(17) 0.0206(16) 0.0176(18) 0.021(2)
C20 0.0229(5) 0.0207(6) 0.0077(7) 0.0020(5) 0.0036(5) 0.0030(5)
C21 0.0236(7) 0.0241(8) 0.0114(9) 0.0027(7) 0.0032(7) 0.0044(7)
C22 0.0232(6) 0.0229(7) 0.0116(8) 0.0026(5) 0.0037(7) 0.0029(7)
C23 0.0231(7) 0.0215(6) 0.0100(7) 0.0026(5) 0.0037(7) 0.0028(6)
S1 0.0291(8) 0.0356(7) 0.0350(7) 0.0209(5) 0.0084(6) 0.0085(5)
C48 0.0228(6) 0.0203(7) 0.0071(8) 0.0028(6) 0.0033(7) 0.0037(7)
C47 0.0223(8) 0.0205(9) 0.0067(11) 0.0029(8) 0.0030(9) 0.0037(8)
S4 0.0208(13) 0.0262(12) 0.035(2) 0.0166(11) 0.0072(13) 0.0076(13)
C49 0.0232(7) 0.0204(7) 0.0075(8) 0.0025(6) 0.0037(7) 0.0031(7)
C28 0.0381(7) 0.0281(10) 0.0268(8) 0.0187(8) -0.0054(7) -0.0013(9)
C29 0.0396(7) 0.0354(10) 0.0307(8) 0.0158(8) -0.0035(6) -0.0045(9)
C30 0.0393(7) 0.0324(9) 0.0285(6) 0.0167(7) -0.0051(6) -0.0033(8)
C31 0.0373(7) 0.0275(9) 0.0258(7) 0.0207(7) -0.0055(6) -0.0015(8)
S2 0.0459(8) 0.0643(10) 0.0291(5) 0.0140(6) -0.0003(5) -0.0093(7)
S3 0.0304(6) 0.0402(5) 0.0387(6) 0.0204(5) -0.0012(5) 0.0032(4)

loop_
_atom_type_symbol
_atom_type_description
_atom_type_scat_dispersion_real
_atom_type_scat_dispersion_imag
_atom_type_scat_source
C C 0.0181 0.0091 'International Tables Vol C Tables 4.2.6.8 and 6.1.1.4'
Eu Eu -8.9294 11.1857 'International Tables Vol C Tables 4.2.6.8 and 6.1.1.4'
F F 0.0727 0.0534 'International Tables Vol C Tables 4.2.6.8 and 6.1.1.4'
N N 0.0311 0.0180 'International Tables Vol C Tables 4.2.6.8 and 6.1.1.4'
O O 0.0492 0.0322 'International Tables Vol C Tables 4.2.6.8 and 6.1.1.4'
S S 0.3331 0.5567 'International Tables Vol C Tables 4.2.6.8 and 6.1.1.4'
H H 0.0000 0.0000 'International Tables Vol C Tables 4.2.6.8 and 6.1.1.4'

loop_
_geom_angle_atom_site_label_1
_geom_angle_atom_site_label_2
_geom_angle_atom_site_label_3
_geom_angle
N1 C1 C2 123.4(4)
N1 C1 H1A 118.3
C2 C1 H1A 118.3
C3 C2 C1 118.6(5)
C3 C2 H2A 120.7
C1 C2 H2A 120.7
C2 C3 C4 118.9(4)
C2 C3 H3 120.5
C4 C3 H3 120.5
C3 C4 C5 119.0(4)
C3 C4 C11 124.2(4)
C5 C4 C11 116.8(4)
N1 C5 C4 121.1(4)
N1 C5 C6 118.0(4)
C4 C5 C6 120.9(4)
N2 C6 C7 121.7(4)
N2 C6 C5 117.7(4)
C7 C6 C5 120.5(4)
C8 C7 C13 125.4(4)
C8 C7 C6 117.6(4)
C13 C7 C6 117.0(4)
C9 C8 C7 120.3(4)
C9 C8 H8 119.8
C7 C8 H8 119.8
C8 C9 C10 118.4(5)
C8 C9 H9 120.8
C10 C9 H9 120.8
N2 C10 C9 123.2(4)
N2 C10 H10 118.4
C9 C10 H10 118.4
N3 C11 C13 107.5(4)
N3 C11 C4 130.1(5)
C13 C11 C4 122.4(4)
N4 C12 N3 111.6(4)
N4 C12 C14 124.0(5)
N3 C12 C14 124.4(5)
C11 C13 N4 108.5(4)
C11 C13 C7 122.2(4)
N4 C13 C7 129.3(5)
C19 C14 C15 120.3(5)
C19 C14 C12 120.8(5)
C15 C14 C12 118.9(5)
C16 C15 C14 119.8(6)
C16 C15 H15 120.1
C14 C15 H15 120.1
C17 C16 C15 120.1(7)
C17 C16 H16 119.9
C15 C16 H16 119.9
C18 C17 C16 119.7(5)
C18 C17 H17 120.1
C16 C17 H17 120.1
C17 C18 C19 120.1(6)
C17 C18 H18 120.0
C19 C18 H18 120.0
C14 C19 C18 119.9(6)
C14 C19 H19 120.0
C18 C19 H19 120.0
O1 C24 C25 123.9(3)
O1 C24 C20 117.7(3)
C25 C24 C20 118.3(4)
C26 C25 C24 121.9(5)
C26 C25 H25 119.1
C24 C25 H25 119.1
O2 C26 C25 128.5(5)
O2 C26 C27 113.4(5)
C25 C26 C27 118.1(5)
F2 C27 F1 108.5(5)
F2 C27 F3 106.0(5)
F1 C27 F3 106.1(5)
F2 C27 C26 111.9(4)
F1 C27 C26 113.3(5)
F3 C27 C26 110.6(5)
O3 C32 C33 122.1(3)
O3 C32 C28 118.8(3)
C33 C32 C28 119.1(3)
C34 C33 C32 122.8(4)
C34 C33 H33 118.6
C32 C33 H33 118.6
O4 C34 C33 129.3(5)
O4 C34 C35 113.1(4)
C33 C34 C35 117.5(4)
F4 C35 F6 107.1(6)
F4 C35 F5 105.8(5)
F6 C35 F5 105.6(6)
F4 C35 C34 115.3(5)
F6 C35 C34 111.2(5)
F5 C35 C34 111.2(5)
C39 C36 C40 127.9(2)
C39 C36 S3 114.14(12)
C40 C36 S3 117.94(19)
C38 C37 S3 111.75(11)
C38 C37 H37 124.1
S3 C37 H37 124.1
C37 C38 C39 113.07(14)
C37 C38 H38 123.5
C39 C38 H38 123.5
C36 C39 C38 108.91(15)
C36 C39 H39 125.5
C38 C39 H39 125.5
O5 C40 C41 124.2(3)
O5 C40 C36 116.3(3)
C41 C40 C36 119.5(4)
C42 C41 C40 119.8(4)
C42 C41 H41 120.1
C40 C41 H41 120.1
O6 C42 C41 129.7(5)
O6 C42 C43 111.8(5)
C41 C42 C43 118.5(5)
F9 C43 F8 106.3(5)
F9 C43 F7 107.8(4)
F8 C43 F7 106.4(5)
F9 C43 C42 111.5(5)
F8 C43 C42 110.9(4)
F7 C43 C42 113.4(5)
O7 C44 H44A 109.5
O7 C44 H44B 109.5
H44A C44 H44B 109.5
O7 C44 H44C 109.5
H44A C44 H44C 109.5
H44B C44 H44C 109.5
O8 C45 H45A 109.5
O8 C45 H45B 109.5
H45A C45 H45B 109.5
O8 C45 H45C 109.5
H45A C45 H45C 109.5
H45B C45 H45C 109.5
O9 C46 H46A 109.5
O9 C46 H46B 109.5
H46A C46 H46B 109.5
O9 C46 H46C 109.5
H46A C46 H46C 109.5
H46B C46 H46C 109.5
O3 Eu1 O4 72.40(12)
O3 Eu1 O2 88.46(13)
O4 Eu1 O2 78.63(13)
O3 Eu1 O1 74.92(12)
O4 Eu1 O1 135.98(12)
O2 Eu1 O1 71.78(13)
O3 Eu1 O6 116.43(13)
O4 Eu1 O6 82.75(12)
O2 Eu1 O6 142.47(12)
O1 Eu1 O6 139.06(12)
O3 Eu1 O5 75.48(13)
O4 Eu1 O5 122.17(12)
O2 Eu1 O5 146.41(13)
O1 Eu1 O5 75.58(13)
O6 Eu1 O5 70.47(13)
O3 Eu1 N1 151.52(13)
O4 Eu1 N1 81.50(12)
O2 Eu1 N1 75.14(12)
O1 Eu1 N1 119.77(12)
O6 Eu1 N1 70.04(13)
O5 Eu1 N1 129.90(12)
O3 Eu1 N2 143.73(13)
O4 Eu1 N2 143.86(12)
O2 Eu1 N2 98.37(12)
O1 Eu1 N2 73.62(12)
O6 Eu1 N2 78.30(12)
O5 Eu1 N2 79.62(12)
N1 Eu1 N2 63.21(13)
C1 N1 C5 118.9(4)
C1 N1 Eu1 120.6(3)
C5 N1 Eu1 120.4(3)
C10 N2 C6 118.7(4)
C10 N2 Eu1 120.8(3)
C6 N2 Eu1 120.5(3)
C12 N3 C11 106.8(4)
C12 N3 H3A 126.6
C11 N3 H3A 126.6
C12 N4 C13 105.7(4)
C24 O1 Eu1 136.6(3)
C26 O2 Eu1 134.1(3)
C32 O3 Eu1 139.4(3)
C34 O4 Eu1 133.2(3)
C40 O5 Eu1 136.3(3)
C42 O6 Eu1 131.3(3)
C44 O7 H7 109.5
C45 O8 H8A 109.5
C46 O9 H9A 109.5
C49 C20 C23 106.36(19)
C49 C20 C24 124.1(2)
C23 C20 C24 129.4(2)
C49 C20 S4 114.06(14)
C24 C20 S4 121.5(2)
C23 C20 S1 112.75(12)
C24 C20 S1 117.8(2)
S4 C20 S1 120.58(10)
C22 C21 S1 113.12(14)
C22 C21 H21 123.4
S1 C21 H21 123.4
C21 C22 C23 110.69(18)
C21 C22 H22 124.7
C23 C22 H22 124.7
C20 C23 C22 111.27(17)
C20 C23 H23 124.4
C22 C23 H23 124.4
C21 S1 C20 92.14(10)
C47 C48 C49 106.5(2)
C47 C48 H48 126.7
C49 C48 H48 126.7
C48 C47 S4 117.77(19)
C48 C47 H47 121.1
S4 C47 H47 121.1
C20 S4 C47 88.94(14)
C20 C49 C48 112.6(2)
C20 C49 H49 123.7
C48 C49 H49 123.7
C31 C28 C32 131.0(2)
C31 C28 S2 114.44(16)
C32 C28 S2 114.56(17)
C30 C29 S2 109.95(19)
C30 C29 H29 125.0
S2 C29 H29 125.0
C29 C30 C31 115.3(3)
C29 C30 H30 122.4
C31 C30 H30 122.4
C28 C31 C30 107.4(2)
C28 C31 H31 126.3
C30 C31 H31 126.3
C29 S2 C28 92.90(12)
C37 S3 C36 92.11(9)

loop_
_geom_bond_atom_site_label_1
_geom_bond_atom_site_label_2
_geom_bond_distance
C1 N1 1.323(7)
C1 C2 1.407(7)
C1 H1A 0.9300
C2 C3 1.383(6)
C2 H2A 0.9300
C3 C4 1.401(7)
C3 H3 0.9300
C4 C5 1.416(6)
C4 C11 1.430(6)
C5 N1 1.364(5)
C5 C6 1.456(7)
C6 N2 1.354(6)
C6 C7 1.426(6)
C7 C8 1.393(7)
C7 C13 1.424(7)
C8 C9 1.369(7)
C8 H8 0.9300
C9 C10 1.405(6)
C9 H9 0.9300
C10 N2 1.327(6)
C10 H10 0.9300
C11 N3 1.368(6)
C11 C13 1.381(7)
C12 N4 1.340(7)
C12 N3 1.359(6)
C12 C14 1.480(6)
C13 N4 1.391(5)
C14 C19 1.362(8)
C14 C15 1.390(9)
C15 C16 1.386(7)
C15 H15 0.9300
C16 C17 1.383(10)
C16 H16 0.9300
C17 C18 1.378(11)
C17 H17 0.9300
C18 C19 1.402(8)
C18 H18 0.9300
C19 H19 0.9300
C24 O1 1.244(6)
C24 C25 1.430(6)
C24 C20 1.4899(18)
C25 C26 1.376(7)
C25 H25 0.9300
C26 O2 1.257(7)
C26 C27 1.536(8)
C27 F2 1.319(7)
C27 F1 1.331(8)
C27 F3 1.348(7)
C32 O3 1.268(5)
C32 C33 1.420(6)
C32 C28 1.491(4)
C33 C34 1.368(7)
C33 H33 0.9300
C34 O4 1.274(5)
C34 C35 1.534(8)
C35 F4 1.308(6)
C35 F6 1.309(8)
C35 F5 1.328(8)
C36 C39 1.422(4)
C36 C40 1.4899(19)
C36 S3 1.702(3)
C37 C38 1.422(5)
C37 S3 1.701(3)
C37 H37 0.9300
C38 C39 1.4319(18)
C38 H38 0.9300
C39 H39 0.9300
C40 O5 1.245(6)
C40 C41 1.440(6)
C41 C42 1.385(8)
C41 H41 0.9300
C42 O6 1.268(7)
C42 C43 1.535(7)
C43 F9 1.319(7)
C43 F8 1.345(7)
C43 F7 1.348(7)
C44 O7 1.431(7)
C44 H44A 0.9600
C44 H44B 0.9600
C44 H44C 0.9600
C45 O8 1.414(8)
C45 H45A 0.9600
C45 H45B 0.9600
C45 H45C 0.9600
C46 O9 1.415(8)
C46 H46A 0.9600
C46 H46B 0.9600
C46 H46C 0.9600
Eu1 O3 2.336(3)
Eu1 O4 2.342(3)
Eu1 O2 2.356(4)
Eu1 O1 2.364(3)
Eu1 O6 2.373(3)
Eu1 O5 2.394(4)
Eu1 N1 2.595(4)
Eu1 N2 2.608(4)
N3 H3A 0.8600
O7 H7 0.8200
O8 H8A 0.8200
O9 H9A 0.8200
C20 C49 1.4223(16)
C20 C23 1.4224(16)
C20 S4 1.7015(12)
C20 S1 1.7017(11)
C21 C22 1.4220(16)
C21 S1 1.7013(11)
C21 H21 0.9300
C22 C23 1.4321(18)
C22 H22 0.9300
C23 H23 0.9300
C48 C47 1.4222(16)
C48 C49 1.4320(19)
C48 H48 0.9300
C47 S4 1.7015(12)
C47 H47 0.9300
C49 H49 0.9300
C28 C31 1.4236(16)
C28 S2 1.7019(11)
C29 C30 1.4220(16)
C29 S2 1.701(3)
C29 H29 0.9300
C30 C31 1.432(4)
C30 H30 0.9300
C31 H31 0.9300
